data_7708721
loop_
_publ_author_name
'P\'o\/lrolniczak, Aleksandra'
'Sobczak, Szymon'
'Nikolayenko, Varvara'
'Barbour, Len'
'Katrusiak, Andrzej'

_publ_section_title
;
 Solvent-controlled elongation and mechanochemical strain in a
 metal-organic framework
;
_journal_name_full 'Dalton Transactions'
_journal_paper_doi 10.1039/D1DT01937F
_journal_year 2021
_chemical_formula_moiety 'C39 H24 F6 N2 O4 S2 Zn'
_chemical_formula_sum 'C39 H24 F6 N2 O4 S2 Zn'
_chemical_formula_weight 828.09
_chemical_name_common DMOF
_chemical_name_systematic 1,2-bis(2-ethyl-5-phenyl-3-thienyl)perfluorocyclopentene
_space_group_crystal_system orthorhombic
_space_group_IT_number 19
_space_group_name_Hall 'P 2ac 2ab'
_space_group_name_H-M_alt 'P 21 21 21'
_atom_sites_solution_hydrogens geom
_atom_sites_solution_primary direct
_audit_creation_date 2019-05-15
_audit_creation_method
;
Olex2 1.2
(compiled 2018.05.29 svn.r3508 for OlexSys, GUI svn.r5506)
;
_audit_update_record
;
2019-09-30 deposited with the CCDC.	2021-11-02 downloaded from the CCDC.
;
_cell_angle_alpha 90
_cell_angle_beta 90
_cell_angle_gamma 90
_cell_formula_units_Z 4
_cell_length_a 7.007(6)
_cell_length_b 25.170(15)
_cell_length_c 28.46(19)
_cell_measurement_reflns_used 434
_cell_measurement_temperature 293(2)
_cell_measurement_theta_max 24.034
_cell_measurement_theta_min 8.102
_cell_volume 5019(3)
_computing_molecular_graphics 'Olex2 (Dolomanov et al., 2009)'
_computing_publication_material 'Olex2 (Dolomanov et al., 2009)'
_computing_structure_refinement 'ShelXL (Sheldrick, 2015)'
_computing_structure_solution 'ShelXS (Sheldrick, 2008)'
_diffrn_ambient_temperature 293(2)
_diffrn_measured_fraction_theta_full 0.052
_diffrn_measured_fraction_theta_max 0.400
_diffrn_measurement_device_type 'multiwire proportional'
_diffrn_measurement_method 'phi and omega scans'
_diffrn_radiation_monochromator graphite
_diffrn_radiation_type MoK\a
_diffrn_radiation_wavelength 0.71073
_diffrn_reflns_av_R_equivalents 0.5890
_diffrn_reflns_av_unetI/netI 0.2307
_diffrn_reflns_Laue_measured_fraction_full 0.052
_diffrn_reflns_Laue_measured_fraction_max 0.400
_diffrn_reflns_limit_h_max 4
_diffrn_reflns_limit_h_min -4
_diffrn_reflns_limit_k_max 14
_diffrn_reflns_limit_k_min -14
_diffrn_reflns_limit_l_max 6
_diffrn_reflns_limit_l_min -6
_diffrn_reflns_number 5280
_diffrn_reflns_point_group_measured_fraction_full 0.048
_diffrn_reflns_point_group_measured_fraction_max 0.411
_diffrn_reflns_theta_full 25.242
_diffrn_reflns_theta_max 12.017
_diffrn_reflns_theta_min 4.051
_exptl_absorpt_coefficient_mu 0.627
_exptl_absorpt_correction_type none
_exptl_crystal_colour pink
_exptl_crystal_density_diffrn 1.096
_exptl_crystal_description plate
_exptl_crystal_F_000 1680
_exptl_crystal_size_max 0.232
_exptl_crystal_size_mid 0.183
_exptl_crystal_size_min 0.11
_refine_diff_density_max 0.184
_refine_diff_density_min -0.174
_refine_diff_density_rms 0.042
_refine_ls_abs_structure_details
;
 Flack x determined using 78 quotients [(I+)-(I-)]/[(I+)+(I-)]
 (Parsons and Flack (2004), Acta Cryst. A60, s61).
;
_refine_ls_abs_structure_Flack -0.03(14)
_refine_ls_extinction_method none
_refine_ls_goodness_of_fit_ref 1.074
_refine_ls_hydrogen_treatment constr
_refine_ls_matrix_type full
_refine_ls_number_parameters 90
_refine_ls_number_reflns 434
_refine_ls_number_restraints 88
_refine_ls_restrained_S_all 0.996
_refine_ls_R_factor_all 0.1766
_refine_ls_R_factor_gt 0.1234
_refine_ls_shift/su_max 0.018
_refine_ls_shift/su_mean 0.021
_refine_ls_structure_factor_coef Fsqd
_refine_ls_weighting_details
;
 w=1/[\s^2^(Fo^2^)+(0.0917P)^2^+127.5307P]
 where P=(Fo^2^+2Fc^2^)/3
;
_refine_ls_weighting_scheme calc
_refine_ls_wR_factor_gt 0.2840
_refine_ls_wR_factor_ref 0.3380
_reflns_Friedel_coverage 0.625
_reflns_Friedel_fraction_full 0.042
_reflns_Friedel_fraction_max 0.430
_reflns_number_gt 274
_reflns_number_total 434
_reflns_threshold_expression 'I > 2\s(I)'
_cod_data_source_file d1dt01937f2.cif
_cod_data_source_block DMOF_0_45_GPa_Daphne
_cod_original_cell_volume 5019(34)
_cod_database_code 7708721
_shelx_space_group_comment
;
The symmetry employed for this shelxl refinement is uniquely defined
by the following loop, which should always be used as a source of
symmetry information in preference to the above space-group names.
They are only intended as comments.
;

loop_
_space_group_symop_operation_xyz
'x, y, z'
'-x+1/2, -y, z+1/2'
'x+1/2, -y+1/2, -z'
'-x, y+1/2, -z+1/2'

loop_
_atom_site_label
_atom_site_type_symbol
_atom_site_fract_x
_atom_site_fract_y
_atom_site_fract_z
_atom_site_U_iso_or_equiv
_atom_site_adp_type
_atom_site_occupancy
_atom_site_site_symmetry_order
_atom_site_calc_flag
_atom_site_refinement_flags_posn
_atom_site_refinement_flags_adp
_atom_site_refinement_flags_occupancy
_atom_site_disorder_assembly
_atom_site_disorder_group
C37 C 1.44(2) 0.863(4) 0.269(14) 0.150 Uiso 1 1 d D . . . .
C10 C -0.331(15) 0.358(4) 0.538(4) 0.150 Uiso 1 1 d D . . . .
H10A H -0.4318 0.3794 0.5243 0.225 Uiso 1 1 calc GR . . . .
H10B H -0.2917 0.3737 0.5669 0.225 Uiso 1 1 calc GR . . . .
H10C H -0.3769 0.3228 0.5430 0.225 Uiso 1 1 calc GR . . . .
C33 C 1.135(10) 0.717(3) 0.286(9) 0.150 Uiso 1 1 d D . . . .
C39 C 1.328(9) 0.718(3) 0.298(8) 0.150 Uiso 1 1 d G . . . .
H39 H 1.3876 0.6874 0.3086 0.180 Uiso 1 1 calc DR . . . .
C38 C 1.432(10) 0.765(3) 0.293(9) 0.150 Uiso 1 1 d G . . . .
H38 H 1.5609 0.7654 0.3004 0.180 Uiso 1 1 calc R . . . .
C36 C 1.343(13) 0.811(3) 0.277(11) 0.150 Uiso 1 1 d DG . . . .
C35 C 1.150(12) 0.810(2) 0.265(9) 0.150 Uiso 1 1 d G . . . .
H35 H 1.0902 0.8402 0.2543 0.180 Uiso 1 1 calc R . . . .
C34 C 1.046(10) 0.763(2) 0.270(8) 0.150 Uiso 1 1 d G . . . .
H34 H 0.9169 0.7622 0.2625 0.180 Uiso 1 1 calc DR . . . .
C20 C 0.259(16) 0.454(5) 0.575(7) 0.150 Uiso 1 1 d D . . . .
H20A H 0.2082 0.4685 0.5460 0.225 Uiso 1 1 calc GR . . . .
H20B H 0.3062 0.4189 0.5690 0.225 Uiso 1 1 calc GR . . . .
H20C H 0.3622 0.4763 0.5854 0.225 Uiso 1 1 calc GR . . . .
C3 C 0.120(7) 0.389(3) 0.396(3) 0.150 Uiso 1 1 d D . . . .
C2 C 0.312(7) 0.378(3) 0.388(3) 0.150 Uiso 1 1 d DG . . . .
H2 H 0.3806 0.3589 0.4106 0.180 Uiso 1 1 calc R . . . .
C1 C 0.403(6) 0.397(3) 0.348(3) 0.150 Uiso 1 1 d DG . . . .
H1 H 0.5318 0.3904 0.3436 0.180 Uiso 1 1 calc R . . . .
N1 N 0.301(6) 0.426(3) 0.315(3) 0.150 Uiso 1 1 d G . . . .
C5 C 0.108(6) 0.437(3) 0.322(3) 0.150 Uiso 1 1 d DG . . . .
H5 H 0.0396 0.4561 0.3004 0.180 Uiso 1 1 calc R . . . .
C4 C 0.017(6) 0.418(3) 0.363(3) 0.150 Uiso 1 1 d DG . . . .
H4 H -0.1116 0.4247 0.3673 0.180 Uiso 1 1 calc R . . . .
C21 C -0.369(15) 0.477(5) 0.668(8) 0.150 Uiso 1 1 d D . . . .
C25 C -0.384(16) 0.531(5) 0.661(7) 0.150 Uiso 1 1 d G . . . .
H25 H -0.2861 0.5498 0.6462 0.180 Uiso 1 1 calc R . . . .
C24 C -0.55(2) 0.558(3) 0.676(8) 0.150 Uiso 1 1 d G . . . .
H24 H -0.5558 0.5946 0.6719 0.180 Uiso 1 1 calc R . . . .
N2 N -0.692(14) 0.530(5) 0.698(7) 0.150 Uiso 1 1 d G . . . .
C23 C -0.677(14) 0.476(5) 0.705(7) 0.150 Uiso 1 1 d G . . . .
H23 H -0.7754 0.4574 0.7196 0.180 Uiso 1 1 calc R . . . .
C22 C -0.52(2) 0.449(3) 0.690(9) 0.150 Uiso 1 1 d G . . . .
H22 H -0.5056 0.4125 0.6940 0.180 Uiso 1 1 calc R . . . .
O4 O 1.639(13) 0.842(3) 0.277(9) 0.150 Uiso 1 1 d . . . . .
C8 C 0.021(11) 0.340(3) 0.516(3) 0.150 Uiso 1 1 d D . . . .
C7 C 0.141(7) 0.351(3) 0.477(4) 0.150 Uiso 1 1 d G . . . .
H7 H 0.2711 0.3437 0.4750 0.180 Uiso 1 1 calc R . . . .
C6 C 0.028(8) 0.375(3) 0.442(3) 0.150 Uiso 1 1 d DG . . . .
S1 S -0.162(6) 0.3787(13) 0.459(3) 0.150 Uiso 1 1 d DG . . . .
C9 C -0.166(9) 0.357(3) 0.505(3) 0.150 Uiso 1 1 d DG . . . .
Zn1 Zn 0.423(3) 0.4488(7) 0.257(2) 0.150 Uiso 1 1 d D . . . .
C11 C 0.081(9) 0.321(2) 0.564(3) 0.150 Uiso 1 1 d D . . . .
C15 C 0.068(8) 0.3439(18) 0.609(3) 0.150 Uiso 1 1 d DG . . . .
C14 C 0.171(8) 0.3111(18) 0.641(2) 0.150 Uiso 1 1 d DG . . . .
C13 C 0.248(7) 0.2679(18) 0.615(2) 0.150 Uiso 1 1 d DG . . . .
C12 C 0.192(8) 0.274(2) 0.567(2) 0.150 Uiso 1 1 d DG . . . .
C26 C 0.699(16) 0.528(6) 0.312(9) 0.150 Uiso 1 1 d D . . . .
F6 F 0.015(9) 0.290(2) 0.671(4) 0.150 Uiso 1 1 d D . . . .
O3 O 1.369(11) 0.898(4) 0.249(10) 0.150 Uiso 1 1 d . . . . .
F3 F 0.456(8) 0.266(3) 0.619(3) 0.150 Uiso 1 1 d D . . . .
F4 F 0.179(10) 0.2175(19) 0.634(3) 0.150 Uiso 1 1 d D . . . .
O1 O 0.578(13) 0.525(4) 0.272(11) 0.150 Uiso 1 1 d . . . . .
C19 C 0.107(12) 0.452(4) 0.611(6) 0.150 Uiso 1 1 d D . . . .
S2 S -0.037(7) 0.4901(14) 0.622(5) 0.150 Uiso 1 1 d G . . . .
C18 C -0.201(10) 0.462(4) 0.638(7) 0.150 Uiso 1 1 d DG . . . .
C17 C -0.159(18) 0.407(3) 0.636(9) 0.150 Uiso 1 1 d G . . . .
H17 H -0.2416 0.3794 0.6440 0.180 Uiso 1 1 calc R . . . .
C16 C 0.03(2) 0.401(2) 0.619(9) 0.150 Uiso 1 1 d DG . . . .
F5 F 0.280(9) 0.319(3) 0.684(3) 0.150 Uiso 1 1 d D . . . .
C27 C 0.837(14) 0.569(3) 0.294(7) 0.150 Uiso 1 1 d D . . . .
C32 C 1.002(12) 0.577(3) 0.321(7) 0.150 Uiso 1 1 d DG . . . .
H32 H 1.0505 0.5492 0.3388 0.180 Uiso 1 1 calc R . . . .
C31 C 1.094(10) 0.626(3) 0.320(6) 0.150 Uiso 1 1 d DG . . . .
H31 H 1.2040 0.6309 0.3374 0.180 Uiso 1 1 calc DR . . . .
C30 C 1.020(12) 0.667(3) 0.293(6) 0.150 Uiso 1 1 d DG . . . .
C29 C 0.855(11) 0.659(3) 0.267(6) 0.150 Uiso 1 1 d DG . . . .
H29 H 0.8064 0.6869 0.2485 0.180 Uiso 1 1 calc DR . . . .
C28 C 0.763(11) 0.610(3) 0.267(7) 0.150 Uiso 1 1 d DG . . . .
H28 H 0.6530 0.6052 0.2499 0.180 Uiso 1 1 calc R . . . .
F1 F 0.342(10) 0.253(3) 0.536(3) 0.150 Uiso 1 1 d D . . . .
O2 O 0.704(13) 0.484(4) 0.319(9) 0.150 Uiso 1 1 d . . . . .
F2 F 0.079(10) 0.227(3) 0.553(4) 0.150 Uiso 1 1 d D . . . .

loop_
_atom_type_symbol
_atom_type_description
_atom_type_scat_dispersion_real
_atom_type_scat_dispersion_imag
_atom_type_scat_source
C C 0.0033 0.0016 'International Tables Vol C Tables 4.2.6.8 and 6.1.1.4'
H H 0.0000 0.0000 'International Tables Vol C Tables 4.2.6.8 and 6.1.1.4'
F F 0.0171 0.0103 'International Tables Vol C Tables 4.2.6.8 and 6.1.1.4'
N N 0.0061 0.0033 'International Tables Vol C Tables 4.2.6.8 and 6.1.1.4'
O O 0.0106 0.0060 'International Tables Vol C Tables 4.2.6.8 and 6.1.1.4'
S S 0.1246 0.1234 'International Tables Vol C Tables 4.2.6.8 and 6.1.1.4'
Zn Zn 0.2839 1.4301 'International Tables Vol C Tables 4.2.6.8 and 6.1.1.4'

loop_
_geom_angle_atom_site_label_1
_geom_angle_atom_site_label_2
_geom_angle_atom_site_label_3
_geom_angle
_geom_angle_site_symmetry_1
_geom_angle_site_symmetry_3
_geom_angle_publ_flag
C36 C37 O4 95(10) . . ?
C36 C37 Zn1 171(10) . 4_755 ?
O4 C37 Zn1 89(6) . 4_755 ?
O3 C37 C36 125(10) . . ?
O3 C37 O4 136(10) . . ?
O3 C37 Zn1 49(5) . 4_755 ?
C39 C33 C34 120.00(12) . . ?
C39 C33 C30 120.3(16) . . ?
C34 C33 C30 119.7(18) . . ?
C33 C39 C38 120.0 . . ?
C36 C38 C39 120.00(12) . . ?
C38 C36 C37 126(10) . . ?
C38 C36 C35 120.00(13) . . ?
C35 C36 C37 114(10) . . ?
C34 C35 C36 120.0 . . ?
C35 C34 C33 120.00(9) . . ?
C2 C3 C4 120.0 . . ?
C2 C3 C6 120.1(13) . . ?
C4 C3 C6 119.4(13) . . ?
C3 C2 C1 120.0 . . ?
N1 C1 C2 120.0(2) . . ?
C1 N1 C5 120.0 . . ?
C1 N1 Zn1 120.1(11) . . ?
C5 N1 Zn1 119.7(11) . . ?
C4 C5 N1 120.0 . . ?
C5 C4 C3 120.0(2) . . ?
C25 C21 C22 120.00(12) . . ?
C25 C21 C18 103(10) . . ?
C22 C21 C18 135(10) . . ?
C24 C25 C21 120.00(15) . . ?
C25 C24 N2 120.00(10) . . ?
C24 N2 C23 120.00(6) . . ?
C24 N2 Zn1 135(8) . 2_465 ?
C23 N2 Zn1 100(9) . 2_465 ?
C22 C23 N2 120.00(13) . . ?
C23 C22 C21 120.00(10) . . ?
C7 C8 S1 72.0 . . ?
C7 C8 C9 108.0 . . ?
C7 C8 C11 127(7) . . ?
C9 C8 S1 36.0 . . ?
C9 C8 C11 124(7) . . ?
C11 C8 S1 159(6) . . ?
C6 C7 C8 108.0(3) . . ?
C7 C6 C3 119(3) . . ?
C7 C6 S1 108.0 . . ?
S1 C6 C3 133(3) . . ?
C6 S1 C8 72.0 . . ?
C9 S1 C8 36.0 . . ?
C9 S1 C6 108.0 . . ?
C8 C9 C10 125.6(15) . . ?
S1 C9 C10 125.9(15) . . ?
S1 C9 C8 108.00(9) . . ?
N1 Zn1 C37 100(8) . 4_745 ?
N1 Zn1 N2 111(10) . 2_464 ?
N1 Zn1 O1 107(9) . . ?
N2 Zn1 C37 105(10) 2_464 4_745 ?
O3 Zn1 C37 27(7) 4_745 4_745 ?
O3 Zn1 N1 102(7) 4_745 . ?
O3 Zn1 N2 126(10) 4_745 2_464 ?
O3 Zn1 O1 103(4) 4_745 . ?
O1 Zn1 C37 128(5) . 4_745 ?
O1 Zn1 N2 106(10) . 2_464 ?
C15 C11 C8 133(5) . . ?
C12 C11 C8 119(5) . . ?
C12 C11 C15 108.0 . . ?
C11 C15 C16 126(10) . . ?
C14 C15 C11 108.0 . . ?
C14 C15 C16 122(10) . . ?
C15 C14 F6 102(5) . . ?
C15 C14 F5 136(3) . . ?
C13 C14 C15 108.0 . . ?
C13 C14 F6 108(2) . . ?
C13 C14 F5 110(2) . . ?
F5 C14 F6 86(6) . . ?
C14 C13 C12 108.0 . . ?
C14 C13 F3 111.2(19) . . ?
C14 C13 F4 110.4(18) . . ?
C12 C13 F3 111(2) . . ?
C12 C13 F4 111.0(19) . . ?
F4 C13 F3 105(4) . . ?
C11 C12 C13 108.0 . . ?
C11 C12 F1 130(3) . . ?
C11 C12 F2 111(3) . . ?
C13 C12 F1 110(2) . . ?
C13 C12 F2 109(2) . . ?
F1 C12 F2 86(5) . . ?
O1 C26 C27 100(10) . . ?
O2 C26 O1 95(10) . . ?
O2 C26 C27 136(10) . . ?
C37 O3 Zn1 104(9) . 4_755 ?
C26 O1 Zn1 120(10) . . ?
S2 C19 C20 130(10) . . ?
C16 C19 C20 114(10) . . ?
C16 C19 S2 108.00(10) . . ?
C19 S2 C16 36.0 . . ?
C18 S2 C19 108.00(9) . . ?
C18 S2 C16 72.00(7) . . ?
S2 C18 C21 133(10) . . ?
S2 C18 C17 108.00(8) . . ?
C17 C18 C21 115(10) . . ?
C16 C17 C18 108.00(10) . . ?
C15 C16 S2 171(10) . . ?
C19 C16 C15 141(10) . . ?
C19 C16 S2 36.0 . . ?
C19 C16 C17 108.00(9) . . ?
C17 C16 C15 109(10) . . ?
C17 C16 S2 72.00(6) . . ?
C32 C27 C26 117(3) . . ?
C32 C27 C28 120.00(16) . . ?
C28 C27 C26 117(3) . . ?
C27 C32 C31 120.0 . . ?
C32 C31 C30 120.00(10) . . ?
C31 C30 C33 119.7(15) . . ?
C29 C30 C33 119.7(15) . . ?
C29 C30 C31 120.00(15) . . ?
C30 C29 C28 120.0 . . ?
C29 C28 C27 120.00(10) . . ?

loop_
_geom_bond_atom_site_label_1
_geom_bond_atom_site_label_2
_geom_bond_distance
_geom_bond_site_symmetry_2
_geom_bond_publ_flag
C37 C36 1.48(2) . ?
C37 O4 1.53(15) . ?
C37 Zn1 2.49(10) 4_755 ?
C37 O3 1.1(3) . ?
C10 C9 1.49(3) . ?
C33 C39 1.3900 . ?
C33 C34 1.3900 . ?
C33 C30 1.51(3) . ?
C39 C38 1.3900(15) . ?
C38 C36 1.3900 . ?
C36 C35 1.3900(18) . ?
C35 C34 1.3900 . ?
C20 C19 1.49(3) . ?
C3 C2 1.3900 . ?
C3 C4 1.3900 . ?
C3 C6 1.50(3) . ?
C2 C1 1.3900 . ?
C1 N1 1.3900 . ?
N1 C5 1.3900 . ?
N1 Zn1 1.96(9) . ?
C5 C4 1.3900 . ?
C21 C25 1.3900(16) . ?
C21 C22 1.390(3) . ?
C21 C18 1.50(3) . ?
C25 C24 1.3900(17) . ?
C24 N2 1.390(3) . ?
N2 C23 1.3900 . ?
N2 Zn1 2.38(14) 2_465 ?
C23 C22 1.3900(16) . ?
C8 C7 1.4200 . ?
C8 S1 2.2976 . ?
C8 C9 1.4200 . ?
C8 C11 1.50(3) . ?
C7 C6 1.4200 . ?
C6 S1 1.4200 . ?
S1 C9 1.4200 . ?
Zn1 C37 2.49(10) 4_745 ?
Zn1 N2 2.4(6) 2_464 ?
Zn1 O3 1.95(9) 4_745 ?
Zn1 O1 2.24(12) . ?
C11 C15 1.4200 . ?
C11 C12 1.4200 . ?
C15 C14 1.4200 . ?
C15 C16 1.49(2) . ?
C14 C13 1.4200 . ?
C14 F6 1.49(5) . ?
C14 F5 1.47(5) . ?
C13 C12 1.4200 . ?
C13 F3 1.47(5) . ?
C13 F4 1.46(5) . ?
C12 F1 1.47(5) . ?
C12 F2 1.48(5) . ?
C26 O1 1.4(3) . ?
C26 C27 1.49(3) . ?
C26 O2 1.13(13) . ?
O3 Zn1 1.95(9) 4_755 ?
C19 S2 1.4200 . ?
C19 C16 1.420(2) . ?
S2 C18 1.4200 . ?
S2 C16 2.2976 . ?
C18 C17 1.4200 . ?
C17 C16 1.420(2) . ?
C27 C32 1.390(3) . ?
C27 C28 1.3900 . ?
C32 C31 1.3900 . ?
C31 C30 1.3900 . ?
C30 C29 1.3900 . ?
C29 C28 1.3900 . ?

loop_
_smtbx_masks_void_nr
_smtbx_masks_void_average_x
_smtbx_masks_void_average_y
_smtbx_masks_void_average_z
_smtbx_masks_void_volume
_smtbx_masks_void_count_electrons
_smtbx_masks_void_content
1 -0.330 0.250 0.000 850.0 29.3 ?
2 -0.648 -0.250 0.500 850.0 28.7 ?
3 0.200 0.290 0.324 10.7 0.0 ?
4 -0.200 0.790 0.176 10.7 0.0 ?
5 0.300 0.710 0.824 10.7 0.0 ?
6 0.700 0.210 0.676 10.7 0.0 ?
